data_4036988
loop_
_publ_author_name
'Mishra, Aniket'
'Vats, Tripta Kumari'
'Deb, Indubhusan'

_publ_section_title
;
 Ruthenium-Catalyzed Direct and Selective C-H Cyanation of
 N-(Hetero)aryl-7-azaindoles.
;
_journal_issue 15
_journal_name_full 'The Journal of organic chemistry'
_journal_page_first 6525
_journal_page_last 6534
_journal_paper_doi 10.1021/acs.joc.6b01148
_journal_volume 81
_journal_year 2016
_chemical_formula_moiety 'C18 H11 N3'
_chemical_formula_sum 'C18 H11 N3'
_chemical_formula_weight 269.30
_space_group_crystal_system orthorhombic
_space_group_IT_number 61
_space_group_name_Hall '-P 2ac 2ab'
_space_group_name_H-M_alt 'P b c a'
_atom_sites_solution_hydrogens geom
_atom_sites_solution_primary direct
_audit_creation_date 2016-02-23
_audit_creation_method
;
Olex2 1.2
(compiled 2016.02.19 svn.r3266 for OlexSys, GUI svn.r5155)
;
_cell_angle_alpha 90
_cell_angle_beta 90
_cell_angle_gamma 90
_cell_formula_units_Z 8
_cell_length_a 18.9453(19)
_cell_length_b 6.9618(7)
_cell_length_c 20.894(3)
_cell_measurement_reflns_used 1384
_cell_measurement_temperature 293(2)
_cell_measurement_theta_max 25.502
_cell_measurement_theta_min 2.902
_cell_volume 2755.8(6)
_computing_cell_refinement 'SAINT v7.34A (Bruker, 200?)'
_computing_data_reduction 'SAINT v7.34A (Bruker, 200?)'
_computing_molecular_graphics 'Olex2 (Dolomanov et al., 2009)'
_computing_publication_material 'Olex2 (Dolomanov et al., 2009)'
_computing_structure_refinement 'ShelXL (Sheldrick, 2015)'
_computing_structure_solution 'ShelXT (Sheldrick, 2015)'
_diffrn_ambient_temperature 293.15
_diffrn_measured_fraction_theta_full 0.998
_diffrn_measured_fraction_theta_max 0.982
_diffrn_measurement_device_type 'CCD area detector'
_diffrn_measurement_method 'phi and omega scans'
_diffrn_radiation_monochromator graphite
_diffrn_radiation_type MoK\a
_diffrn_radiation_wavelength 0.71073
_diffrn_reflns_av_R_equivalents 0.1136
_diffrn_reflns_av_unetI/netI 0.1087
_diffrn_reflns_Laue_measured_fraction_full 0.998
_diffrn_reflns_Laue_measured_fraction_max 0.982
_diffrn_reflns_limit_h_max 24
_diffrn_reflns_limit_h_min -24
_diffrn_reflns_limit_k_max 9
_diffrn_reflns_limit_k_min -8
_diffrn_reflns_limit_l_max 26
_diffrn_reflns_limit_l_min -26
_diffrn_reflns_number 24093
_diffrn_reflns_point_group_measured_fraction_full 0.998
_diffrn_reflns_point_group_measured_fraction_max 0.982
_diffrn_reflns_theta_full 26.000
_diffrn_reflns_theta_max 27.734
_diffrn_reflns_theta_min 2.903
_exptl_absorpt_coefficient_mu 0.079
_exptl_absorpt_correction_T_max 0.7456
_exptl_absorpt_correction_T_min 0.6051
_exptl_absorpt_correction_type multi-scan
_exptl_absorpt_process_details
;
SADABS-2014/5 (Bruker,2014/5) was used for absorption correction.
wR2(int) was 0.1093 before and 0.0627 after correction.
The Ratio of minimum to maximum transmission is 0.8116.
The \l/2 correction factor is Not present.
;
_exptl_crystal_colour colourless
_exptl_crystal_colour_primary colourless
_exptl_crystal_density_diffrn 1.298
_exptl_crystal_description block
_exptl_crystal_F_000 1120
_exptl_crystal_size_max 0.25
_exptl_crystal_size_mid 0.23
_exptl_crystal_size_min 0.2
_refine_diff_density_max 0.208
_refine_diff_density_min -0.209
_refine_diff_density_rms 0.064
_refine_ls_extinction_coef 0.0093(19)
_refine_ls_extinction_expression Fc^*^=kFc[1+0.001xFc^2^\l^3^/sin(2\q)]^-1/4^
_refine_ls_extinction_method 'SHELXL-2014/7 (Sheldrick 2014'
_refine_ls_goodness_of_fit_ref 0.920
_refine_ls_hydrogen_treatment constr
_refine_ls_matrix_type full
_refine_ls_number_parameters 191
_refine_ls_number_reflns 3173
_refine_ls_number_restraints 0
_refine_ls_restrained_S_all 0.920
_refine_ls_R_factor_all 0.1657
_refine_ls_R_factor_gt 0.0547
_refine_ls_shift/su_max 0.000
_refine_ls_shift/su_mean 0.000
_refine_ls_structure_factor_coef Fsqd
_refine_ls_weighting_details 'w=1/[\s^2^(Fo^2^)+(0.1000P)^2^] where P=(Fo^2^+2Fc^2^)/3'
_refine_ls_weighting_scheme calc
_refine_ls_wR_factor_gt 0.1316
_refine_ls_wR_factor_ref 0.1993
_reflns_Friedel_coverage 0.000
_reflns_number_gt 1350
_reflns_number_total 3173
_reflns_threshold_expression 'I > 2\s(I)'
_cod_data_source_file jo6b01148_si_002.cif
_cod_data_source_block ibd_am05_40_0m
_cod_original_cell_volume 2755.7(5)
_cod_database_code 4036988
_shelx_space_group_comment
;
The symmetry employed for this shelxl refinement is uniquely defined
by the following loop, which should always be used as a source of
symmetry information in preference to the above space-group names.
They are only intended as comments.
;
_olex2_refinement_description
;
1. Fixed Uiso
 At 1.2 times of:
  All C(H) groups
2.a Aromatic/amide H refined with riding coordinates:
 C1(H1), C2(H2), C4(H4), C5(H5), C6(H6), C10(H10), C11(H11), C13(H13),
 C14(H14), C15(H15), C16(H16)
;
_shelx_shelxl_version_number 2014/7
_olex2_submission_special_instructions 'No special instructions were received'

loop_
_space_group_symop_operation_xyz
'x, y, z'
'-x+1/2, -y, z+1/2'
'-x, y+1/2, -z+1/2'
'x+1/2, -y+1/2, -z'
'-x, -y, -z'
'x-1/2, y, -z-1/2'
'x, -y-1/2, z-1/2'
'-x-1/2, y-1/2, z'

loop_
_atom_site_label
_atom_site_type_symbol
_atom_site_fract_x
_atom_site_fract_y
_atom_site_fract_z
_atom_site_U_iso_or_equiv
_atom_site_adp_type
_atom_site_occupancy
_atom_site_site_symmetry_order
_atom_site_calc_flag
_atom_site_refinement_flags_posn
N1 N 0.59495(11) 0.4924(3) 0.64176(10) 0.0551(6) Uani 1 1 d .
N2 N 0.67118(12) 0.7560(3) 0.66775(11) 0.0615(7) Uani 1 1 d .
N3 N 0.50571(13) 0.9296(3) 0.60439(11) 0.0725(8) Uani 1 1 d .
C1 C 0.55625(16) 0.3602(4) 0.67718(14) 0.0662(8) Uani 1 1 d .
H1 H 0.5292 0.2616 0.6598 0.079 Uiso 1 1 calc R
C2 C 0.56358(17) 0.3953(4) 0.74040(14) 0.0740(9) Uani 1 1 d .
H2 H 0.5424 0.3272 0.7736 0.089 Uiso 1 1 calc R
C3 C 0.60958(15) 0.5555(4) 0.74694(12) 0.0595(7) Uani 1 1 d .
C4 C 0.63943(17) 0.6593(4) 0.79681(14) 0.0719(9) Uani 1 1 d .
H4 H 0.6296 0.6294 0.8392 0.086 Uiso 1 1 calc R
C5 C 0.68395(17) 0.8075(5) 0.78136(16) 0.0767(9) Uani 1 1 d .
H5 H 0.7047 0.8797 0.8137 0.092 Uiso 1 1 calc R
C6 C 0.69837(16) 0.8506(4) 0.71786(16) 0.0731(9) Uani 1 1 d .
H6 H 0.7290 0.9520 0.7095 0.088 Uiso 1 1 calc R
C7 C 0.62829(14) 0.6148(3) 0.68475(12) 0.0508(7) Uani 1 1 d .
C8 C 0.59862(11) 0.5035(3) 0.57360(11) 0.0471(6) Uani 1 1 d .
C9 C 0.57021(13) 0.6600(3) 0.54268(12) 0.0494(7) Uani 1 1 d .
C10 C 0.57201(14) 0.6720(4) 0.47478(13) 0.0576(7) Uani 1 1 d .
H10 H 0.5533 0.7789 0.4542 0.069 Uiso 1 1 calc R
C11 C 0.60105(12) 0.5275(3) 0.44011(13) 0.0558(7) Uani 1 1 d .
H11 H 0.6014 0.5356 0.3957 0.067 Uiso 1 1 calc R
C12 C 0.63065(13) 0.3659(3) 0.47013(12) 0.0502(7) Uani 1 1 d .
C13 C 0.66228(14) 0.2163(4) 0.43450(15) 0.0635(8) Uani 1 1 d .
H13 H 0.6625 0.2230 0.3900 0.076 Uiso 1 1 calc R
C14 C 0.69237(14) 0.0627(4) 0.46403(17) 0.0711(9) Uani 1 1 d .
H14 H 0.7128 -0.0343 0.4397 0.085 Uiso 1 1 calc R
C15 C 0.69266(14) 0.0501(4) 0.53093(17) 0.0692(8) Uani 1 1 d .
H15 H 0.7137 -0.0549 0.5507 0.083 Uiso 1 1 calc R
C16 C 0.66225(13) 0.1907(3) 0.56749(15) 0.0598(7) Uani 1 1 d .
H16 H 0.6625 0.1802 0.6119 0.072 Uiso 1 1 calc R
C17 C 0.63038(12) 0.3520(3) 0.53814(12) 0.0489(7) Uani 1 1 d .
C18 C 0.53551(14) 0.8098(4) 0.57824(13) 0.0557(7) Uani 1 1 d .

loop_
_atom_site_aniso_label
_atom_site_aniso_U_11
_atom_site_aniso_U_22
_atom_site_aniso_U_33
_atom_site_aniso_U_23
_atom_site_aniso_U_13
_atom_site_aniso_U_12
N1 0.0671(14) 0.0498(12) 0.0484(13) 0.0008(10) 0.0000(11) -0.0064(11)
N2 0.0644(14) 0.0577(13) 0.0624(16) -0.0002(12) -0.0037(12) -0.0085(12)
N3 0.0785(18) 0.0568(14) 0.0822(19) -0.0077(13) 0.0008(13) 0.0063(13)
C1 0.078(2) 0.0573(16) 0.063(2) 0.0079(14) 0.0077(16) -0.0184(15)
C2 0.096(2) 0.0659(18) 0.060(2) 0.0074(15) 0.0110(17) -0.0188(17)
C3 0.0730(18) 0.0541(15) 0.0516(17) 0.0015(14) 0.0014(14) 0.0034(15)
C4 0.092(2) 0.0698(19) 0.0542(19) -0.0021(15) 0.0003(17) 0.0039(18)
C5 0.087(2) 0.078(2) 0.064(2) -0.0164(18) -0.0148(17) -0.0037(19)
C6 0.076(2) 0.0675(19) 0.076(2) -0.0083(17) -0.0048(18) -0.0135(16)
C7 0.0553(16) 0.0450(13) 0.0522(17) -0.0017(13) -0.0024(13) 0.0037(13)
C8 0.0476(14) 0.0436(12) 0.0500(16) 0.0006(12) -0.0029(12) -0.0047(12)
C9 0.0505(15) 0.0433(13) 0.0545(17) 0.0010(12) -0.0017(12) -0.0021(12)
C10 0.0628(18) 0.0487(14) 0.0612(19) 0.0079(14) -0.0042(14) 0.0010(14)
C11 0.0596(17) 0.0548(15) 0.0530(16) 0.0013(13) 0.0003(13) -0.0016(14)
C12 0.0467(15) 0.0452(14) 0.0586(18) -0.0004(13) 0.0016(12) -0.0019(12)
C13 0.0622(18) 0.0593(16) 0.069(2) -0.0075(16) 0.0073(15) -0.0044(14)
C14 0.0597(18) 0.0609(18) 0.093(3) -0.0134(17) 0.0071(17) 0.0038(15)
C15 0.0539(17) 0.0500(16) 0.104(3) 0.0049(17) -0.0031(17) 0.0091(14)
C16 0.0546(16) 0.0502(15) 0.075(2) 0.0091(15) -0.0039(15) 0.0006(13)
C17 0.0431(14) 0.0430(13) 0.0607(18) 0.0019(12) -0.0010(12) -0.0041(12)
C18 0.0611(17) 0.0456(14) 0.0604(18) 0.0004(13) -0.0025(14) -0.0017(14)

loop_
_atom_type_symbol
_atom_type_description
_atom_type_scat_dispersion_real
_atom_type_scat_dispersion_imag
_atom_type_scat_source
C C 0.0033 0.0016 'International Tables Vol C Tables 4.2.6.8 and 6.1.1.4'
H H 0.0000 0.0000 'International Tables Vol C Tables 4.2.6.8 and 6.1.1.4'
N N 0.0061 0.0033 'International Tables Vol C Tables 4.2.6.8 and 6.1.1.4'

loop_
_geom_angle_atom_site_label_1
_geom_angle_atom_site_label_2
_geom_angle_atom_site_label_3
_geom_angle
C1 N1 C8 126.3(2)
C7 N1 C1 107.5(2)
C7 N1 C8 126.1(2)
C7 N2 C6 113.0(2)
N1 C1 H1 124.9
C2 C1 N1 110.3(2)
C2 C1 H1 124.9
C1 C2 H2 126.3
C1 C2 C3 107.4(2)
C3 C2 H2 126.3
C4 C3 C2 136.9(3)
C4 C3 C7 115.9(3)
C7 C3 C2 107.2(2)
C3 C4 H4 121.1
C5 C4 C3 117.8(3)
C5 C4 H4 121.1
C4 C5 H5 119.7
C4 C5 C6 120.6(3)
C6 C5 H5 119.7
N2 C6 C5 124.4(3)
N2 C6 H6 117.8
C5 C6 H6 117.8
N1 C7 C3 107.6(2)
N2 C7 N1 124.1(2)
N2 C7 C3 128.3(2)
C9 C8 N1 119.5(2)
C9 C8 C17 120.5(2)
C17 C8 N1 120.0(2)
C8 C9 C10 120.4(2)
C8 C9 C18 120.7(2)
C10 C9 C18 118.9(2)
C9 C10 H10 120.0
C11 C10 C9 119.9(2)
C11 C10 H10 120.0
C10 C11 H11 119.4
C10 C11 C12 121.2(3)
C12 C11 H11 119.4
C11 C12 C13 121.6(3)
C11 C12 C17 119.9(2)
C13 C12 C17 118.5(2)
C12 C13 H13 119.4
C14 C13 C12 121.2(3)
C14 C13 H13 119.4
C13 C14 H14 119.9
C13 C14 C15 120.3(3)
C15 C14 H14 119.9
C14 C15 H15 119.6
C16 C15 C14 120.7(3)
C16 C15 H15 119.6
C15 C16 H16 119.8
C15 C16 C17 120.3(3)
C17 C16 H16 119.8
C8 C17 C12 118.1(2)
C16 C17 C8 122.9(2)
C16 C17 C12 119.0(2)
N3 C18 C9 176.9(3)

loop_
_geom_bond_atom_site_label_1
_geom_bond_atom_site_label_2
_geom_bond_distance
N1 C1 1.390(3)
N1 C7 1.390(3)
N1 C8 1.428(3)
N2 C6 1.340(3)
N2 C7 1.324(3)
N3 C18 1.146(3)
C1 H1 0.9300
C1 C2 1.350(3)
C2 H2 0.9300
C2 C3 1.422(4)
C3 C4 1.389(4)
C3 C7 1.409(3)
C4 H4 0.9300
C4 C5 1.371(4)
C5 H5 0.9300
C5 C6 1.388(4)
C6 H6 0.9300
C8 C9 1.376(3)
C8 C17 1.422(3)
C9 C10 1.422(4)
C9 C18 1.439(4)
C10 H10 0.9300
C10 C11 1.356(3)
C11 H11 0.9300
C11 C12 1.405(3)
C12 C13 1.414(3)
C12 C17 1.424(3)
C13 H13 0.9300
C13 C14 1.359(4)
C14 H14 0.9300
C14 C15 1.401(4)
C15 H15 0.9300
C15 C16 1.369(4)
C16 H16 0.9300
C16 C17 1.415(3)

loop_
_geom_torsion_atom_site_label_1
_geom_torsion_atom_site_label_2
_geom_torsion_atom_site_label_3
_geom_torsion_atom_site_label_4
_geom_torsion
N1 C1 C2 C3 -0.7(3)
N1 C8 C9 C10 -178.7(2)
N1 C8 C9 C18 -1.5(3)
N1 C8 C17 C12 177.82(19)
N1 C8 C17 C16 -3.0(3)
C1 N1 C7 N2 178.2(2)
C1 N1 C7 C3 0.1(3)
C1 N1 C8 C9 113.2(3)
C1 N1 C8 C17 -65.7(3)
C1 C2 C3 C4 -178.1(3)
C1 C2 C3 C7 0.7(3)
C2 C3 C4 C5 178.6(3)
C2 C3 C7 N1 -0.5(3)
C2 C3 C7 N2 -178.6(3)
C3 C4 C5 C6 -0.1(4)
C4 C3 C7 N1 178.6(2)
C4 C3 C7 N2 0.6(4)
C4 C5 C6 N2 0.2(5)
C6 N2 C7 N1 -178.3(2)
C6 N2 C7 C3 -0.5(4)
C7 N1 C1 C2 0.4(3)
C7 N1 C8 C9 -65.3(3)
C7 N1 C8 C17 115.8(3)
C7 N2 C6 C5 0.1(4)
C7 C3 C4 C5 -0.2(4)
C8 N1 C1 C2 -178.3(2)
C8 N1 C7 N2 -3.0(4)
C8 N1 C7 C3 178.8(2)
C8 C9 C10 C11 0.9(4)
C9 C8 C17 C12 -1.1(3)
C9 C8 C17 C16 178.0(2)
C9 C10 C11 C12 -1.0(4)
C10 C11 C12 C13 -178.7(2)
C10 C11 C12 C17 0.1(4)
C11 C12 C13 C14 178.3(2)
C11 C12 C17 C8 1.0(3)
C11 C12 C17 C16 -178.2(2)
C12 C13 C14 C15 -0.1(4)
C13 C12 C17 C8 179.8(2)
C13 C12 C17 C16 0.6(3)
C13 C14 C15 C16 0.6(4)
C14 C15 C16 C17 -0.4(4)
C15 C16 C17 C8 -179.3(2)
C15 C16 C17 C12 -0.2(4)
C17 C8 C9 C10 0.2(3)
C17 C8 C9 C18 177.5(2)
C17 C12 C13 C14 -0.5(4)
C18 C9 C10 C11 -176.5(2)
